data_1502872
loop_
_publ_author_name
'Solomon, Marissa R.'
'Sivaguru, J.'
'Jockusch, Steffen'
'Adam, Waldemar'
'Turro, Nicholas J.'

_publ_section_title
;
 Decoding stereocontrol during the photooxygenation of
 oxazolidinone-functionalized enecarbamates.
;
_journal_issue 9
_journal_name_full 'Organic letters'
_journal_page_first 2142
_journal_page_last 2145
_journal_paper_doi 10.1021/ol100174r
_journal_volume 12
_journal_year 2010
_chemical_absolute_configuration syn
_chemical_formula_sum 'C22 H25 N O2'
_chemical_formula_weight 335.43
_chemical_name_systematic
;
 ?
;
_space_group_IT_number 5
_symmetry_cell_setting monoclinic
_symmetry_space_group_name_Hall 'C 2y'
_symmetry_space_group_name_H-M 'C 1 2 1'
_atom_sites_solution_hydrogens geom
_atom_sites_solution_primary direct
_atom_sites_solution_secondary difmap
_audit_creation_method SHELXL-97
_cell_angle_alpha 90.00
_cell_angle_beta 102.867(4)
_cell_angle_gamma 90.00
_cell_formula_units_Z 4
_cell_length_a 20.425(5)
_cell_length_b 8.0342(19)
_cell_length_c 11.639(3)
_cell_measurement_reflns_used 3498
_cell_measurement_temperature 125(2)
_cell_measurement_theta_max 25.68
_cell_measurement_theta_min 2.40
_cell_volume 1862.0(8)
_computing_cell_refinement 'Bruker SMART'
_computing_data_collection 'Bruker SMART'
_computing_data_reduction 'Bruker SAINT'
_computing_molecular_graphics 'Bruker SHELXTL'
_computing_publication_material 'Bruker SHELXTL'
_computing_structure_refinement 'SHELXL-97 (Sheldrick, 1997)'
_computing_structure_solution 'SHELXS-97 (Sheldrick, 1990)'
_diffrn_ambient_temperature 125(2)
_diffrn_measured_fraction_theta_full 0.998
_diffrn_measured_fraction_theta_max 0.998
_diffrn_measurement_device_type 'CCD area detector'
_diffrn_measurement_method 'phi and omega scans'
_diffrn_radiation_monochromator graphite
_diffrn_radiation_source 'fine-focus sealed tube'
_diffrn_radiation_type MoK\a
_diffrn_radiation_wavelength 0.71073
_diffrn_reflns_av_R_equivalents 0.0891
_diffrn_reflns_av_sigmaI/netI 0.1283
_diffrn_reflns_limit_h_max 29
_diffrn_reflns_limit_h_min -29
_diffrn_reflns_limit_k_max 11
_diffrn_reflns_limit_k_min -11
_diffrn_reflns_limit_l_max 16
_diffrn_reflns_limit_l_min -16
_diffrn_reflns_number 14797
_diffrn_reflns_theta_full 30.54
_diffrn_reflns_theta_max 30.54
_diffrn_reflns_theta_min 1.79
_exptl_absorpt_coefficient_mu 0.076
_exptl_absorpt_correction_T_max 0.9962
_exptl_absorpt_correction_T_min 0.9739
_exptl_absorpt_correction_type empirical
_exptl_absorpt_process_details sadabs
_exptl_crystal_colour colorless
_exptl_crystal_density_diffrn 1.197
_exptl_crystal_density_method 'not measured'
_exptl_crystal_description plate
_exptl_crystal_F_000 720
_exptl_crystal_size_max 0.35
_exptl_crystal_size_mid 0.15
_exptl_crystal_size_min 0.05
_refine_diff_density_max 0.277
_refine_diff_density_min -0.251
_refine_diff_density_rms 0.063
_refine_ls_abs_structure_details 'Flack H D (1983), Acta Cryst. A39, 876-881'
_refine_ls_abs_structure_Flack -2(2)
_refine_ls_extinction_method none
_refine_ls_goodness_of_fit_ref 1.037
_refine_ls_hydrogen_treatment constr
_refine_ls_matrix_type full
_refine_ls_number_parameters 227
_refine_ls_number_reflns 5668
_refine_ls_number_restraints 1
_refine_ls_restrained_S_all 1.037
_refine_ls_R_factor_all 0.1623
_refine_ls_R_factor_gt 0.0711
_refine_ls_shift/su_max 0.000
_refine_ls_shift/su_mean 0.000
_refine_ls_structure_factor_coef Fsqd
_refine_ls_weighting_details 'calc w=1/[\s^2^(Fo^2^)+(0.0700P)^2^+0.0000P] where P=(Fo^2^+2Fc^2^)/3'
_refine_ls_weighting_scheme calc
_refine_ls_wR_factor_gt 0.1473
_refine_ls_wR_factor_ref 0.1780
_reflns_number_gt 2830
_reflns_number_total 5668
_reflns_threshold_expression >2sigma(I)
_cod_data_source_file ol100174r_si_002.cif
_cod_data_source_block mss10
_cod_depositor_comments
;
The following automatic conversions were performed:

'_symmetry_cell_setting' value 'Monoclinic' changed to 'monoclinic'
according to /home/saulius/struct/CIF-dictionaries/cif_core.dic
dictionary named 'cif_core.dic' version 2.4.2 from 2011-04-26.

Automatic conversion script
Id: cif_fix_values 1715 2011-07-08 13:25:40Z adriana 
;
_cod_original_cell_volume 1861.9(8)
_cod_original_sg_symbol_H-M C2
_cod_database_code 1502872

loop_
_symmetry_equiv_pos_as_xyz
'x, y, z'
'-x, y, -z'
'x+1/2, y+1/2, z'
'-x+1/2, y+1/2, -z'

loop_
_atom_site_label
_atom_site_type_symbol
_atom_site_fract_x
_atom_site_fract_y
_atom_site_fract_z
_atom_site_U_iso_or_equiv
_atom_site_adp_type
_atom_site_occupancy
_atom_site_symmetry_multiplicity
_atom_site_calc_flag
_atom_site_refinement_flags
O1 O 0.20861(10) 0.3611(3) -0.10160(18) 0.0380(6) Uani 1 1 d .
O2 O 0.20748(11) 0.3110(3) 0.0879(2) 0.0460(6) Uani 1 1 d .
N1 N 0.30706(12) 0.3388(3) 0.0261(2) 0.0330(6) Uani 1 1 d .
C1 C 0.23831(15) 0.3339(4) 0.0123(3) 0.0324(7) Uani 1 1 d .
C2 C 0.32417(16) 0.3299(4) -0.0903(3) 0.0369(7) Uani 1 1 d .
H2A H 0.3314 0.2113 -0.1105 0.044 Uiso 1 1 calc R
C3 C 0.25928(16) 0.3943(4) -0.1675(3) 0.0419(8) Uani 1 1 d .
H3A H 0.2624 0.5151 -0.1822 0.050 Uiso 1 1 calc R
H3B H 0.2489 0.3353 -0.2441 0.050 Uiso 1 1 calc R
C4 C 0.38549(17) 0.4321(5) -0.0964(3) 0.0478(9) Uani 1 1 d .
H4A H 0.4252 0.3832 -0.0444 0.072 Uiso 1 1 calc R
H4B H 0.3794 0.5464 -0.0712 0.072 Uiso 1 1 calc R
H4C H 0.3916 0.4330 -0.1776 0.072 Uiso 1 1 calc R
C5 C 0.34930(15) 0.2516(4) 0.1216(3) 0.0332(7) Uani 1 1 d .
H5A H 0.3505 0.1336 0.1179 0.040 Uiso 1 1 calc R
C6 C 0.38694(14) 0.3267(4) 0.2151(2) 0.0285(6) Uani 1 1 d .
C7 C 0.43239(15) 0.2236(4) 0.3116(3) 0.0309(7) Uani 1 1 d .
H7A H 0.4464 0.2992 0.3810 0.037 Uiso 1 1 calc R
C8 C 0.39496(17) 0.0789(4) 0.3529(3) 0.0371(8) Uani 1 1 d .
H8A H 0.4256 0.0179 0.4155 0.056 Uiso 1 1 calc R
H8B H 0.3781 0.0039 0.2865 0.056 Uiso 1 1 calc R
H8C H 0.3572 0.1220 0.3830 0.056 Uiso 1 1 calc R
C9 C 0.38689(15) 0.5118(4) 0.2336(3) 0.0333(7) Uani 1 1 d .
H9A H 0.3518 0.5604 0.1684 0.040 Uiso 1 1 calc R
C10 C 0.45461(17) 0.5891(4) 0.2261(3) 0.0443(9) Uani 1 1 d .
H10A H 0.4647 0.5613 0.1499 0.066 Uiso 1 1 calc R
H10B H 0.4900 0.5450 0.2899 0.066 Uiso 1 1 calc R
H10C H 0.4523 0.7103 0.2337 0.066 Uiso 1 1 calc R
C11 C 0.49683(15) 0.1611(4) 0.2814(3) 0.0314(7) Uani 1 1 d .
C12 C 0.49624(17) 0.0480(4) 0.1906(3) 0.0394(8) Uani 1 1 d .
H12A H 0.4548 0.0174 0.1399 0.047 Uiso 1 1 calc R
C13 C 0.55586(18) -0.0204(4) 0.1735(3) 0.0426(9) Uani 1 1 d .
H13A H 0.5547 -0.0981 0.1115 0.051 Uiso 1 1 calc R
C14 C 0.61649(17) 0.0232(4) 0.2454(3) 0.0437(9) Uani 1 1 d .
H14A H 0.6569 -0.0261 0.2342 0.052 Uiso 1 1 calc R
C15 C 0.61842(16) 0.1387(5) 0.3336(3) 0.0454(9) Uani 1 1 d .
H15A H 0.6602 0.1704 0.3827 0.054 Uiso 1 1 calc R
C16 C 0.55920(15) 0.2082(4) 0.3503(3) 0.0372(8) Uani 1 1 d .
H16A H 0.5610 0.2899 0.4100 0.045 Uiso 1 1 calc R
C17 C 0.36632(15) 0.5504(4) 0.3497(3) 0.0339(7) Uani 1 1 d .
C18 C 0.40257(17) 0.6521(4) 0.4359(3) 0.0409(8) Uani 1 1 d .
H18A H 0.4427 0.7017 0.4238 0.049 Uiso 1 1 calc R
C19 C 0.38260(19) 0.6845(4) 0.5393(3) 0.0469(9) Uani 1 1 d .
H19A H 0.4087 0.7558 0.5969 0.056 Uiso 1 1 calc R
C20 C 0.32387(19) 0.6121(5) 0.5590(3) 0.0485(10) Uani 1 1 d .
H20A H 0.3095 0.6341 0.6298 0.058 Uiso 1 1 calc R
C21 C 0.28711(18) 0.5085(5) 0.4746(3) 0.0445(9) Uani 1 1 d .
H21A H 0.2475 0.4573 0.4876 0.053 Uiso 1 1 calc R
C22 C 0.30763(16) 0.4784(4) 0.3706(3) 0.0381(8) Uani 1 1 d .
H22A H 0.2814 0.4078 0.3126 0.046 Uiso 1 1 calc R

loop_
_atom_site_aniso_label
_atom_site_aniso_U_11
_atom_site_aniso_U_22
_atom_site_aniso_U_33
_atom_site_aniso_U_23
_atom_site_aniso_U_13
_atom_site_aniso_U_12
O1 0.0273(11) 0.0444(14) 0.0418(13) 0.0038(10) 0.0065(9) 0.0018(10)
O2 0.0373(13) 0.0561(16) 0.0489(14) 0.0030(12) 0.0191(11) 0.0091(11)
N1 0.0288(14) 0.0376(14) 0.0324(13) 0.0004(13) 0.0065(10) 0.0023(13)
C1 0.0340(17) 0.0285(15) 0.0364(18) -0.0011(15) 0.0113(14) 0.0026(14)
C2 0.0388(18) 0.0394(18) 0.0348(17) -0.0017(16) 0.0132(13) 0.0042(16)
C3 0.0419(19) 0.049(2) 0.0364(18) 0.0022(16) 0.0129(15) -0.0008(16)
C4 0.0365(19) 0.065(2) 0.046(2) 0.0037(18) 0.0176(16) -0.0007(17)
C5 0.0354(18) 0.0284(16) 0.0368(19) 0.0021(14) 0.0104(14) 0.0048(14)
C6 0.0264(15) 0.0298(15) 0.0323(16) -0.0019(14) 0.0127(12) 0.0020(13)
C7 0.0343(17) 0.0249(15) 0.0354(17) -0.0011(13) 0.0118(14) 0.0031(13)
C8 0.0365(17) 0.0340(17) 0.042(2) 0.0045(15) 0.0115(15) 0.0021(14)
C9 0.0296(16) 0.0286(16) 0.0425(18) 0.0013(14) 0.0101(14) 0.0027(13)
C10 0.044(2) 0.0336(18) 0.059(2) -0.0003(16) 0.0201(18) -0.0067(15)
C11 0.0307(16) 0.0279(15) 0.0367(18) 0.0056(13) 0.0099(14) 0.0052(13)
C12 0.0379(18) 0.0354(18) 0.046(2) -0.0012(15) 0.0107(15) 0.0017(15)
C13 0.047(2) 0.0354(19) 0.053(2) 0.0045(16) 0.0264(18) 0.0082(15)
C14 0.039(2) 0.044(2) 0.056(2) 0.0196(18) 0.0265(17) 0.0118(16)
C15 0.0266(17) 0.062(2) 0.048(2) 0.0132(19) 0.0104(15) 0.0084(16)
C16 0.0339(18) 0.0422(19) 0.0372(18) 0.0025(15) 0.0117(14) 0.0041(14)
C17 0.0320(17) 0.0267(16) 0.0430(19) -0.0019(14) 0.0081(14) 0.0087(13)
C18 0.0412(19) 0.0315(17) 0.049(2) -0.0056(16) 0.0080(17) 0.0061(15)
C19 0.051(2) 0.037(2) 0.049(2) -0.0113(16) 0.0039(18) 0.0076(17)
C20 0.052(2) 0.050(2) 0.045(2) -0.0008(17) 0.0140(18) 0.0187(19)
C21 0.0409(19) 0.047(2) 0.049(2) -0.0012(18) 0.0169(17) 0.0094(17)
C22 0.0312(18) 0.0377(18) 0.045(2) -0.0020(15) 0.0082(15) 0.0057(14)

loop_
_atom_type_symbol
_atom_type_description
_atom_type_scat_dispersion_real
_atom_type_scat_dispersion_imag
_atom_type_scat_source
C C 0.0033 0.0016 'International Tables Vol C Tables 4.2.6.8 and 6.1.1.4'
H H 0.0000 0.0000 'International Tables Vol C Tables 4.2.6.8 and 6.1.1.4'
N N 0.0061 0.0033 'International Tables Vol C Tables 4.2.6.8 and 6.1.1.4'
O O 0.0106 0.0060 'International Tables Vol C Tables 4.2.6.8 and 6.1.1.4'

loop_
_geom_angle_atom_site_label_1
_geom_angle_atom_site_label_2
_geom_angle_atom_site_label_3
_geom_angle
C1 O1 C3 109.5(2)
C1 N1 C5 120.0(2)
C1 N1 C2 109.6(2)
C5 N1 C2 117.7(2)
O2 C1 O1 123.3(3)
O2 C1 N1 127.1(3)
O1 C1 N1 109.5(2)
N1 C2 C4 112.6(3)
N1 C2 C3 100.0(2)
C4 C2 C3 114.2(3)
O1 C3 C2 104.9(2)
C6 C5 N1 123.6(3)
C5 C6 C9 123.2(3)
C5 C6 C7 120.1(3)
C9 C6 C7 116.7(3)
C11 C7 C8 110.0(3)
C11 C7 C6 115.0(2)
C8 C7 C6 112.2(2)
C6 C9 C17 109.6(3)
C6 C9 C10 111.2(3)
C17 C9 C10 113.3(3)
C12 C11 C16 117.7(3)
C12 C11 C7 122.0(3)
C16 C11 C7 120.2(3)
C13 C12 C11 120.5(3)
C14 C13 C12 120.7(3)
C13 C14 C15 119.8(3)
C14 C15 C16 119.7(3)
C15 C16 C11 121.5(3)
C18 C17 C22 117.5(3)
C18 C17 C9 123.6(3)
C22 C17 C9 118.9(3)
C17 C18 C19 122.2(3)
C18 C19 C20 119.8(3)
C21 C20 C19 119.1(3)
C20 C21 C22 120.4(3)
C21 C22 C17 121.1(3)

loop_
_geom_bond_atom_site_label_1
_geom_bond_atom_site_label_2
_geom_bond_distance
O1 C1 1.347(4)
O1 C3 1.444(4)
O2 C1 1.205(4)
N1 C1 1.378(4)
N1 C5 1.429(4)
N1 C2 1.475(4)
C2 C4 1.512(5)
C2 C3 1.517(4)
C5 C6 1.329(4)
C6 C9 1.503(4)
C6 C7 1.532(4)
C7 C11 1.521(4)
C7 C8 1.526(4)
C9 C17 1.533(4)
C9 C10 1.536(4)
C11 C12 1.392(4)
C11 C16 1.398(4)
C12 C13 1.391(4)
C13 C14 1.377(5)
C14 C15 1.377(5)
C15 C16 1.385(4)
C17 C18 1.375(4)
C17 C22 1.400(4)
C18 C19 1.378(5)
C19 C20 1.398(5)
C20 C21 1.376(5)
C21 C22 1.387(5)
